data_4310345
loop_
_publ_author_name
'Christine M. Thomas'
'Jonas C. Peters'

_publ_section_title
;
 Coordinating Anions: (Phosphino)tetraphenylborate Ligands as New Reagents
 for Synthesis
;
_journal_name_full 'Inorganic Chemistry'
_journal_page_first 8
_journal_page_last 10
_journal_paper_doi 10.1021/ic0350234
_journal_volume 43
_journal_year 2004
_chemical_formula_moiety 'C30 H33 B P, C8 H20 N'
_chemical_formula_sum 'C38 H53 B N P'
_chemical_formula_weight 565.59
_chemical_name_systematic
; 
 ? 
;
_space_group_IT_number 4
_symmetry_cell_setting monoclinic
_symmetry_space_group_name_Hall 'P 2yb'
_symmetry_space_group_name_H-M 'P 1 21 1'
_atom_sites_solution_hydrogens geom
_atom_sites_solution_primary direct
_atom_sites_solution_secondary difmap
_audit_creation_method SHELXL-97
_cell_angle_alpha 90.00
_cell_angle_beta 92.835(2)
_cell_angle_gamma 90.00
_cell_formula_units_Z 4
_cell_length_a 9.8900(8)
_cell_length_b 20.1253(16)
_cell_length_c 16.7970(14)
_cell_measurement_temperature 98(2)
_cell_volume 3339.2(5)
_computing_cell_refinement 'Bruker SMART'
_computing_data_collection 'Bruker SMART'
_computing_data_reduction 'Bruker SAINT'
_computing_molecular_graphics 'Bruker SHELXTL'
_computing_publication_material 'Bruker SHELXTL'
_computing_structure_refinement 'SHELXL-97 (Sheldrick, 1997)'
_computing_structure_solution 'SHELXS-97 (Sheldrick, 1990)'
_diffrn_ambient_temperature 98(2)
_diffrn_measured_fraction_theta_full 0.945
_diffrn_measured_fraction_theta_max 0.945
_diffrn_measurement_device_type 'CCD area detector'
_diffrn_measurement_method 'phi and omega scans'
_diffrn_radiation_monochromator graphite
_diffrn_radiation_source 'fine-focus sealed tube'
_diffrn_radiation_type MoK\a
_diffrn_radiation_wavelength 0.71073
_diffrn_reflns_av_R_equivalents 0.0696
_diffrn_reflns_av_sigmaI/netI 0.0858
_diffrn_reflns_limit_h_max 13
_diffrn_reflns_limit_h_min -13
_diffrn_reflns_limit_k_max 26
_diffrn_reflns_limit_k_min -27
_diffrn_reflns_limit_l_max 22
_diffrn_reflns_limit_l_min -21
_diffrn_reflns_number 50901
_diffrn_reflns_theta_full 28.60
_diffrn_reflns_theta_max 28.60
_diffrn_reflns_theta_min 1.58
_exptl_absorpt_coefficient_mu 0.109
_exptl_absorpt_correction_type none
_exptl_crystal_colour colorless
_exptl_crystal_density_diffrn 1.125
_exptl_crystal_density_method 'not measured'
_exptl_crystal_description blade
_exptl_crystal_F_000 1232
_exptl_crystal_size_max 0.474
_exptl_crystal_size_mid 0.18
_exptl_crystal_size_min 0.081
_refine_diff_density_max 0.725
_refine_diff_density_min -0.468
_refine_diff_density_rms 0.068
_refine_ls_abs_structure_details 'Flack H D (1983), Acta Cryst. A39, 876-881'
_refine_ls_abs_structure_Flack 0.48(8)
_refine_ls_extinction_method none
_refine_ls_goodness_of_fit_ref 1.614
_refine_ls_hydrogen_treatment mixed
_refine_ls_matrix_type full
_refine_ls_number_parameters 755
_refine_ls_number_reflns 15665
_refine_ls_number_restraints 1
_refine_ls_restrained_S_all 1.614
_refine_ls_R_factor_all 0.1066
_refine_ls_R_factor_gt 0.0659
_refine_ls_shift/su_max 0.004
_refine_ls_shift/su_mean 0.000
_refine_ls_structure_factor_coef Fsqd
_refine_ls_weighting_details 'calc w=1/[\s^2^(Fo^2^)+(0.0000P)^2^+0.0000P] where P=(Fo^2^+2Fc^2^)/3'
_refine_ls_weighting_scheme calc
_refine_ls_wR_factor_gt 0.0917
_refine_ls_wR_factor_ref 0.0973
_reflns_number_gt 10708
_reflns_number_total 15665
_reflns_threshold_expression >2sigma(I)
_cod_data_source_file ic0350234si20030831_081910_2.cif
_cod_data_source_block cmt06
_cod_depositor_comments
;
The following automatic conversions were performed:
'_symmetry_cell_setting' value 'Monoclinic' changed to 'monoclinic'
according to '/home/saulius/struct/CIF-dictionaries/cif_core.dic'
dictionary named 'cif_core.dic' version 2.4.1 from 2010-06-29.

Automatic conversion script
Id: cif_fix_enum 1527 2010-12-29 10:47:43Z saulius 
;
_cod_database_code 4310345

loop_
_symmetry_equiv_pos_as_xyz
'x, y, z'
'-x, y+1/2, -z'

loop_
_atom_site_label
_atom_site_type_symbol
_atom_site_fract_x
_atom_site_fract_y
_atom_site_fract_z
_atom_site_U_iso_or_equiv
_atom_site_adp_type
_atom_site_occupancy
_atom_site_symmetry_multiplicity
_atom_site_calc_flag
_atom_site_refinement_flags
_atom_site_disorder_assembly
_atom_site_disorder_group
B1 B 0.0174(3) 0.74203(19) 0.2274(2) 0.0227(9) Uani 1 1 d . . .
P1 P 0.05244(8) 1.00767(4) 0.28506(5) 0.0286(2) Uani 1 1 d . . .
C1 C 0.0278(3) 0.71859(15) 0.32207(18) 0.0207(7) Uani 1 1 d . . .
C2 C 0.0453(3) 0.76267(16) 0.38520(18) 0.0238(8) Uani 1 1 d . . .
H2 H 0.0449 0.8088 0.3734 0.029 Uiso 1 1 calc R . .
C3 C 0.0635(3) 0.74373(17) 0.46459(19) 0.0282(8) Uani 1 1 d . . .
H3 H 0.0755 0.7765 0.5051 0.034 Uiso 1 1 calc R . .
C4 C 0.0640(3) 0.67738(18) 0.4844(2) 0.0361(9) Uani 1 1 d . . .
H4 H 0.0768 0.6637 0.5383 0.043 Uiso 1 1 calc R . .
C5 C 0.0457(3) 0.63151(17) 0.42474(19) 0.0367(9) Uani 1 1 d . . .
H5 H 0.0446 0.5855 0.4373 0.044 Uiso 1 1 calc R . .
C6 C 0.0289(3) 0.65203(15) 0.34571(19) 0.0313(8) Uani 1 1 d . . .
H6 H 0.0174 0.6189 0.3056 0.038 Uiso 1 1 calc R . .
C7 C 0.1708(3) 0.74150(16) 0.19630(18) 0.0238(8) Uani 1 1 d . . .
C8 C 0.2529(3) 0.68536(18) 0.20788(19) 0.0320(8) Uani 1 1 d . . .
H8 H 0.2161 0.6474 0.2325 0.038 Uiso 1 1 calc R . .
C9 C 0.3843(3) 0.68265(19) 0.1853(2) 0.0374(9) Uani 1 1 d . . .
H9 H 0.4363 0.6435 0.1950 0.045 Uiso 1 1 calc R . .
C10 C 0.4420(3) 0.73686(19) 0.1482(2) 0.0365(10) Uani 1 1 d . . .
H10 H 0.5329 0.7353 0.1324 0.044 Uiso 1 1 calc R . .
C11 C 0.3639(3) 0.79293(18) 0.13498(19) 0.0366(9) Uani 1 1 d . . .
H11 H 0.4008 0.8307 0.1100 0.044 Uiso 1 1 calc R . .
C12 C 0.2317(3) 0.79399(17) 0.15818(18) 0.0309(8) Uani 1 1 d . . .
H12 H 0.1796 0.8329 0.1474 0.037 Uiso 1 1 calc R . .
C13 C -0.0759(3) 0.68884(15) 0.17387(18) 0.0193(7) Uani 1 1 d . . .
C14 C -0.0565(3) 0.67931(16) 0.09359(19) 0.0286(8) Uani 1 1 d . . .
H14 H 0.0184 0.7003 0.0707 0.034 Uiso 1 1 calc R . .
C15 C -0.1442(3) 0.63934(17) 0.04409(19) 0.0328(9) Uani 1 1 d . . .
H15 H -0.1291 0.6346 -0.0110 0.039 Uiso 1 1 calc R . .
C16 C -0.2503(3) 0.60796(16) 0.0768(2) 0.0325(9) Uani 1 1 d . . .
H16 H -0.3086 0.5806 0.0442 0.039 Uiso 1 1 calc R . .
C17 C -0.2741(3) 0.61529(15) 0.1563(2) 0.0274(8) Uani 1 1 d . . .
H17 H -0.3473 0.5928 0.1790 0.033 Uiso 1 1 calc R . .
C18 C -0.1882(3) 0.65654(15) 0.20292(19) 0.0259(8) Uani 1 1 d . . .
H18 H -0.2074 0.6629 0.2573 0.031 Uiso 1 1 calc R . .
C19 C -0.0537(3) 0.81628(14) 0.21940(17) 0.0183(7) Uani 1 1 d . . .
C20 C 0.0095(3) 0.87480(15) 0.24596(17) 0.0207(7) Uani 1 1 d . . .
H20 H 0.1003 0.8714 0.2668 0.025 Uiso 1 1 calc R . .
C21 C -0.0493(3) 0.93826(15) 0.24454(18) 0.0199(7) Uani 1 1 d . . .
C22 C -0.1797(3) 0.94272(16) 0.21024(19) 0.0276(8) Uani 1 1 d . . .
H22 H -0.2234 0.9847 0.2064 0.033 Uiso 1 1 calc R . .
C23 C -0.2458(3) 0.88721(17) 0.18193(19) 0.0345(9) Uani 1 1 d . . .
H23 H -0.3349 0.8911 0.1586 0.041 Uiso 1 1 calc R . .
C24 C -0.1838(3) 0.82490(16) 0.18696(18) 0.0312(8) Uani 1 1 d . . .
H24 H -0.2327 0.7872 0.1674 0.037 Uiso 1 1 calc R . .
C25 C -0.0055(3) 1.01335(18) 0.38846(19) 0.0313(8) Uani 1 1 d . . .
H25 H 0.0387 1.0536 0.4130 0.038 Uiso 1 1 calc R . .
C26 C 0.0487(3) 0.95369(17) 0.43609(19) 0.0375(9) Uani 1 1 d . . .
H26A H 0.0299 0.9595 0.4924 0.056 Uiso 1 1 calc R . .
H26B H 0.1467 0.9501 0.4307 0.056 Uiso 1 1 calc R . .
H26C H 0.0044 0.9131 0.4157 0.056 Uiso 1 1 calc R . .
C27 C -0.1556(3) 1.02121(17) 0.39722(19) 0.0332(9) Uani 1 1 d . . .
H27A H -0.2041 0.9863 0.3668 0.050 Uiso 1 1 calc R . .
H27B H -0.1846 1.0649 0.3769 0.050 Uiso 1 1 calc R . .
H27C H -0.1756 1.0176 0.4536 0.050 Uiso 1 1 calc R . .
C28 C -0.0283(3) 1.08251(16) 0.23845(19) 0.0287(8) Uani 1 1 d . . .
H28 H -0.1284 1.0808 0.2444 0.034 Uiso 1 1 calc R . .
C29 C 0.0292(3) 1.14470(16) 0.2777(2) 0.0367(9) Uani 1 1 d . . .
H29A H 0.1279 1.1448 0.2745 0.055 Uiso 1 1 calc R . .
H29B H 0.0060 1.1457 0.3337 0.055 Uiso 1 1 calc R . .
H29C H -0.0089 1.1839 0.2502 0.055 Uiso 1 1 calc R . .
C30 C 0.0017(3) 1.08351(17) 0.14972(19) 0.0379(9) Uani 1 1 d . . .
H30A H -0.0424 1.1221 0.1241 0.057 Uiso 1 1 calc R . .
H30B H -0.0331 1.0427 0.1242 0.057 Uiso 1 1 calc R . .
H30C H 0.0997 1.0863 0.1441 0.057 Uiso 1 1 calc R . .
B2 B 0.4396(3) 0.39090(19) 0.2780(2) 0.0219(8) Uani 1 1 d . . .
P2 P 0.42894(8) 0.13038(4) 0.19828(5) 0.0264(2) Uani 1 1 d . . .
C31 C 0.4283(3) 0.41742(15) 0.18373(19) 0.0209(7) Uani 1 1 d . . .
C32 C 0.4483(3) 0.37790(18) 0.11758(19) 0.0305(8) Uani 1 1 d . . .
H32 H 0.4757 0.3331 0.1262 0.037 Uiso 1 1 calc R . .
C33 C 0.4305(3) 0.39998(19) 0.04000(19) 0.0375(9) Uani 1 1 d . . .
H33 H 0.4417 0.3700 -0.0029 0.045 Uiso 1 1 calc R . .
C34 C 0.3966(3) 0.46520(19) 0.0245(2) 0.0395(10) Uani 1 1 d . . .
H34 H 0.3855 0.4812 -0.0286 0.047 Uiso 1 1 calc R . .
C35 C 0.3792(3) 0.50684(18) 0.0888(2) 0.0371(9) Uani 1 1 d . . .
H35 H 0.3558 0.5521 0.0798 0.044 Uiso 1 1 calc R . .
C36 C 0.3953(3) 0.48333(16) 0.16522(19) 0.0324(8) Uani 1 1 d . . .
H36 H 0.3835 0.5134 0.2079 0.039 Uiso 1 1 calc R . .
C37 C 0.5303(3) 0.44416(15) 0.33050(18) 0.0206(7) Uani 1 1 d . . .
C38 C 0.6405(3) 0.47804(15) 0.29932(19) 0.0254(8) Uani 1 1 d . . .
H38 H 0.6548 0.4735 0.2441 0.031 Uiso 1 1 calc R . .
C39 C 0.7286(3) 0.51727(16) 0.3444(2) 0.0318(8) Uani 1 1 d . . .
H39 H 0.8012 0.5391 0.3202 0.038 Uiso 1 1 calc R . .
C40 C 0.7114(3) 0.52486(16) 0.4242(2) 0.0327(9) Uani 1 1 d . . .
H40 H 0.7720 0.5516 0.4560 0.039 Uiso 1 1 calc R . .
C41 C 0.6051(3) 0.49317(18) 0.4574(2) 0.0386(10) Uani 1 1 d . . .
H41 H 0.5919 0.4982 0.5127 0.046 Uiso 1 1 calc R . .
C42 C 0.5172(3) 0.45402(17) 0.41151(19) 0.0281(8) Uani 1 1 d . . .
H42 H 0.4446 0.4329 0.4365 0.034 Uiso 1 1 calc R . .
C43 C 0.2838(3) 0.38865(16) 0.30911(16) 0.0213(7) Uani 1 1 d . . .
C44 C 0.2121(3) 0.44765(16) 0.3211(2) 0.0337(9) Uani 1 1 d . . .
H44 H 0.2567 0.4889 0.3144 0.040 Uiso 1 1 calc R . .
C45 C 0.0790(3) 0.44801(18) 0.3424(2) 0.0385(9) Uani 1 1 d . . .
H45 H 0.0343 0.4892 0.3492 0.046 Uiso 1 1 calc R . .
C46 C 0.0101(3) 0.38970(18) 0.35386(19) 0.0324(9) Uani 1 1 d . . .
H46 H -0.0817 0.3903 0.3680 0.039 Uiso 1 1 calc R . .
C47 C 0.0762(3) 0.33097(16) 0.34446(17) 0.0241(7) Uani 1 1 d . . .
H47 H 0.0305 0.2902 0.3527 0.029 Uiso 1 1 calc R . .
C48 C 0.2106(3) 0.33049(15) 0.32278(16) 0.0218(7) Uani 1 1 d . . .
H48 H 0.2545 0.2889 0.3170 0.026 Uiso 1 1 calc R . .
C49 C 0.5133(3) 0.31800(15) 0.28530(16) 0.0193(7) Uani 1 1 d . . .
C50 C 0.4614(3) 0.26076(14) 0.24792(17) 0.0180(7) Uani 1 1 d . . .
H50 H 0.3790 0.2651 0.2168 0.022 Uiso 1 1 calc R . .
C51 C 0.5197(3) 0.19833(16) 0.25231(18) 0.0220(8) Uani 1 1 d . . .
C52 C 0.6401(3) 0.19120(16) 0.29741(17) 0.0214(7) Uani 1 1 d . . .
H52 H 0.6842 0.1493 0.3010 0.026 Uiso 1 1 calc R . .
C53 C 0.6955(3) 0.24581(16) 0.33716(18) 0.0237(7) Uani 1 1 d . . .
H53 H 0.7774 0.2411 0.3687 0.028 Uiso 1 1 calc R . .
C54 C 0.6331(3) 0.30663(15) 0.33135(16) 0.0203(7) Uani 1 1 d . . .
H54 H 0.6732 0.3429 0.3600 0.024 Uiso 1 1 calc R . .
C55 C 0.5129(3) 0.12983(17) 0.10130(17) 0.0277(8) Uani 1 1 d . . .
H55 H 0.4719 0.0923 0.0694 0.033 Uiso 1 1 calc R . .
C56 C 0.4776(3) 0.19412(17) 0.05485(19) 0.0376(9) Uani 1 1 d . . .
H56A H 0.5219 0.2320 0.0820 0.056 Uiso 1 1 calc R . .
H56B H 0.3793 0.2007 0.0524 0.056 Uiso 1 1 calc R . .
H56C H 0.5093 0.1905 0.0006 0.056 Uiso 1 1 calc R . .
C57 C 0.6644(3) 0.11896(18) 0.10460(18) 0.0341(9) Uani 1 1 d . . .
H57A H 0.6982 0.1240 0.0511 0.051 Uiso 1 1 calc R . .
H57B H 0.6849 0.0741 0.1245 0.051 Uiso 1 1 calc R . .
H57C H 0.7084 0.1517 0.1404 0.051 Uiso 1 1 calc R . .
C58 C 0.4984(3) 0.05453(15) 0.24610(19) 0.0280(8) Uani 1 1 d . . .
H58 H 0.5993 0.0557 0.2445 0.034 Uiso 1 1 calc R . .
C59 C 0.4453(3) -0.00704(17) 0.1993(2) 0.0391(9) Uani 1 1 d . . .
H59A H 0.4852 -0.0473 0.2233 0.059 Uiso 1 1 calc R . .
H59B H 0.4705 -0.0037 0.1437 0.059 Uiso 1 1 calc R . .
H59C H 0.3465 -0.0091 0.2011 0.059 Uiso 1 1 calc R . .
C60 C 0.4603(3) 0.04917(17) 0.33322(18) 0.0336(9) Uani 1 1 d . . .
H60A H 0.3615 0.0488 0.3357 0.050 Uiso 1 1 calc R . .
H60B H 0.4975 0.0873 0.3633 0.050 Uiso 1 1 calc R . .
H60C H 0.4976 0.0080 0.3564 0.050 Uiso 1 1 calc R . .
N1 N 0.4428(2) 0.24972(14) 0.56420(16) 0.0293(7) Uani 1 1 d . . .
C61 C 0.9200(4) 0.45271(19) 0.1290(2) 0.0500(11) Uani 1 1 d . . .
H61A H 0.8337 0.4716 0.1068 0.060 Uiso 1 1 calc R . .
H61B H 0.9046 0.4387 0.1843 0.060 Uiso 1 1 calc R . .
C62 C 1.0218(3) 0.50682(18) 0.1328(2) 0.0595(12) Uani 1 1 d . . .
H62A H 1.1096 0.4889 0.1522 0.089 Uiso 1 1 calc R . .
H62B H 0.9931 0.5415 0.1693 0.089 Uiso 1 1 calc R . .
H62C H 1.0300 0.5258 0.0795 0.089 Uiso 1 1 calc R . .
C63 C 0.9668(4) 0.41089(19) -0.0068(2) 0.0491(11) Uani 1 1 d . . .
H63A H 1.0507 0.4374 -0.0096 0.059 Uiso 1 1 calc R . .
H63B H 0.9784 0.3702 -0.0389 0.059 Uiso 1 1 calc R . .
C64 C 0.8533(4) 0.44967(19) -0.0434(2) 0.0537(11) Uani 1 1 d . . .
H64A H 0.7688 0.4248 -0.0392 0.081 Uiso 1 1 calc R . .
H64B H 0.8693 0.4577 -0.0997 0.081 Uiso 1 1 calc R . .
H64C H 0.8465 0.4923 -0.0156 0.081 Uiso 1 1 calc R . .
C65 C 1.0804(4) 0.36194(19) 0.1137(2) 0.0536(11) Uani 1 1 d . . .
H65A H 1.0750 0.3569 0.1721 0.064 Uiso 1 1 calc R . .
H65B H 1.1539 0.3940 0.1042 0.064 Uiso 1 1 calc R . .
C66 C 1.1180(3) 0.29457(17) 0.0783(2) 0.0500(11) Uani 1 1 d . . .
H66A H 1.0562 0.2603 0.0965 0.075 Uiso 1 1 calc R . .
H66B H 1.2111 0.2832 0.0958 0.075 Uiso 1 1 calc R . .
H66C H 1.1107 0.2972 0.0200 0.075 Uiso 1 1 calc R . .
C67 C 0.8351(4) 0.34406(19) 0.0838(2) 0.0483(11) Uani 1 1 d . . .
H67A H 0.8470 0.3083 0.0443 0.058 Uiso 1 1 calc R . .
H67B H 0.7512 0.3684 0.0677 0.058 Uiso 1 1 calc R . .
C68 C 0.8177(4) 0.3133(2) 0.1623(2) 0.0664(13) Uani 1 1 d . . .
H68A H 0.9037 0.2939 0.1821 0.100 Uiso 1 1 calc R . .
H68B H 0.7486 0.2785 0.1572 0.100 Uiso 1 1 calc R . .
H68C H 0.7891 0.3472 0.1998 0.100 Uiso 1 1 calc R . .
N2 N 0.9502(2) 0.39028(14) 0.08086(15) 0.0251(6) Uani 1 1 d . . .
C69 C 0.5598(3) 0.29855(17) 0.5667(2) 0.0376(9) Uani 1 1 d . . .
H69A H 0.6382 0.2770 0.5428 0.045 Uiso 1 1 calc R . .
H69B H 0.5337 0.3373 0.5331 0.045 Uiso 1 1 calc R . .
C70 C 0.6036(4) 0.32305(18) 0.6479(2) 0.0569(11) Uani 1 1 d . . .
H70A H 0.5272 0.3449 0.6722 0.085 Uiso 1 1 calc R . .
H70B H 0.6779 0.3549 0.6436 0.085 Uiso 1 1 calc R . .
H70C H 0.6345 0.2855 0.6811 0.085 Uiso 1 1 calc R . .
C71 C 0.3234(3) 0.27959(18) 0.6028(2) 0.0430(10) Uani 1 1 d . . .
H71A H 0.3469 0.2844 0.6605 0.052 Uiso 1 1 calc R . .
H71B H 0.2473 0.2477 0.5972 0.052 Uiso 1 1 calc R . .
C72 C 0.2731(3) 0.34695(16) 0.5711(2) 0.0580(12) Uani 1 1 d . . .
H72A H 0.3464 0.3796 0.5771 0.087 Uiso 1 1 calc R . .
H72B H 0.1962 0.3616 0.6013 0.087 Uiso 1 1 calc R . .
H72C H 0.2446 0.3427 0.5146 0.087 Uiso 1 1 calc R . .
C73 C 0.4759(3) 0.18683(18) 0.6085(2) 0.0398(9) Uani 1 1 d . . .
H73A H 0.4956 0.1980 0.6653 0.048 Uiso 1 1 calc R . .
H73B H 0.3946 0.1580 0.6057 0.048 Uiso 1 1 calc R . .
C74 C 0.5921(3) 0.14803(18) 0.5795(2) 0.0665(13) Uani 1 1 d . . .
H74A H 0.5754 0.1376 0.5229 0.100 Uiso 1 1 calc R . .
H74B H 0.6020 0.1066 0.6100 0.100 Uiso 1 1 calc R . .
H74C H 0.6752 0.1743 0.5866 0.100 Uiso 1 1 calc R . .
C75 C 0.4095(3) 0.23692(18) 0.4761(2) 0.0384(9) Uani 1 1 d . . .
H75A H 0.3847 0.2799 0.4507 0.046 Uiso 1 1 calc R . .
H75B H 0.4930 0.2212 0.4520 0.046 Uiso 1 1 calc R . .
C76 C 0.3003(3) 0.18875(18) 0.4554(2) 0.0421(10) Uani 1 1 d . . .
H76A H 0.3260 0.1448 0.4764 0.063 Uiso 1 1 calc R . .
H76B H 0.2862 0.1863 0.3974 0.063 Uiso 1 1 calc R . .
H76C H 0.2164 0.2032 0.4789 0.063 Uiso 1 1 calc R . .

loop_
_atom_site_aniso_label
_atom_site_aniso_U_11
_atom_site_aniso_U_22
_atom_site_aniso_U_33
_atom_site_aniso_U_23
_atom_site_aniso_U_13
_atom_site_aniso_U_12
B1 0.024(2) 0.024(2) 0.021(2) 0.0014(17) 0.0033(16) 0.0059(17)
P1 0.0259(5) 0.0216(5) 0.0382(6) 0.0010(4) 0.0009(4) 0.0007(4)
C1 0.0192(16) 0.0193(18) 0.0233(18) 0.0025(15) -0.0004(14) 0.0029(13)
C2 0.0258(18) 0.019(2) 0.027(2) -0.0022(15) 0.0060(15) 0.0031(14)
C3 0.039(2) 0.026(2) 0.0204(19) 0.0006(16) 0.0045(15) -0.0039(16)
C4 0.048(2) 0.034(2) 0.026(2) 0.0049(18) 0.0005(17) -0.0039(18)
C5 0.058(2) 0.0195(18) 0.031(2) 0.0075(17) -0.0117(17) -0.0063(19)
C6 0.044(2) 0.0215(19) 0.027(2) -0.0030(15) -0.0102(16) -0.0012(16)
C7 0.0292(18) 0.0194(18) 0.0222(18) -0.0051(15) -0.0055(15) 0.0017(15)
C8 0.0240(17) 0.033(2) 0.039(2) -0.0080(17) 0.0048(15) 0.0028(16)
C9 0.030(2) 0.034(2) 0.048(2) -0.0090(19) 0.0014(18) 0.0069(17)
C10 0.0233(19) 0.052(3) 0.036(2) -0.015(2) 0.0121(16) 0.0059(18)
C11 0.032(2) 0.044(2) 0.034(2) 0.0062(18) 0.0142(17) 0.0030(18)
C12 0.0298(19) 0.034(2) 0.029(2) 0.0025(17) 0.0093(15) 0.0049(16)
C13 0.0218(16) 0.0133(17) 0.0228(18) -0.0026(14) 0.0004(14) 0.0066(14)
C14 0.0359(19) 0.0208(19) 0.029(2) 0.0057(16) 0.0015(16) 0.0010(16)
C15 0.048(2) 0.033(2) 0.0165(18) 0.0014(17) -0.0053(16) 0.0008(18)
C16 0.034(2) 0.024(2) 0.037(2) -0.0012(16) -0.0180(17) 0.0027(15)
C17 0.0207(17) 0.0175(19) 0.043(2) -0.0015(16) -0.0045(16) 0.0046(14)
C18 0.0293(18) 0.0213(19) 0.0270(19) -0.0024(15) -0.0006(15) 0.0048(15)
C19 0.0203(16) 0.0154(18) 0.0192(17) -0.0011(13) 0.0011(13) 0.0030(13)
C20 0.0154(16) 0.024(2) 0.0224(18) 0.0031(15) 0.0016(13) 0.0027(14)
C21 0.0223(17) 0.0172(18) 0.0201(18) 0.0016(14) -0.0002(14) 0.0025(14)
C22 0.0306(19) 0.0188(19) 0.033(2) -0.0021(16) 0.0000(16) 0.0048(15)
C23 0.0280(18) 0.030(2) 0.044(2) -0.0061(18) -0.0129(16) 0.0115(17)
C24 0.0330(19) 0.023(2) 0.037(2) -0.0005(16) -0.0063(16) -0.0007(15)
C25 0.039(2) 0.021(2) 0.033(2) -0.0052(17) -0.0074(16) 0.0005(16)
C26 0.048(2) 0.032(2) 0.032(2) -0.0043(18) -0.0057(17) 0.0029(18)
C27 0.046(2) 0.023(2) 0.030(2) -0.0010(16) 0.0015(16) -0.0002(16)
C28 0.0297(19) 0.0181(19) 0.039(2) 0.0006(16) 0.0060(16) 0.0017(15)
C29 0.039(2) 0.029(2) 0.043(2) -0.0030(18) 0.0094(17) 0.0022(17)
C30 0.043(2) 0.031(2) 0.042(2) 0.0045(18) 0.0170(18) -0.0010(17)
B2 0.0228(19) 0.021(2) 0.022(2) -0.0043(17) -0.0025(16) 0.0021(17)
P2 0.0239(4) 0.0211(5) 0.0340(5) -0.0048(4) -0.0014(4) 0.0027(4)
C31 0.0181(16) 0.0200(18) 0.0247(18) -0.0004(15) 0.0016(14) -0.0030(13)
C32 0.037(2) 0.025(2) 0.030(2) 0.0094(17) 0.0094(16) 0.0058(16)
C33 0.054(2) 0.039(3) 0.021(2) 0.0005(18) 0.0092(17) 0.0092(19)
C34 0.047(2) 0.043(3) 0.029(2) 0.0131(19) 0.0050(17) 0.0008(19)
C35 0.055(2) 0.0210(19) 0.034(2) 0.0055(18) -0.0085(18) -0.0003(18)
C36 0.049(2) 0.0222(19) 0.026(2) 0.0022(15) -0.0048(17) -0.0050(17)
C37 0.0244(18) 0.0163(17) 0.0210(18) 0.0056(14) 0.0001(14) 0.0045(14)
C38 0.0300(19) 0.0218(19) 0.0243(19) -0.0019(15) 0.0000(15) 0.0008(15)
C39 0.0255(18) 0.025(2) 0.044(2) 0.0016(18) -0.0023(16) 0.0004(15)
C40 0.037(2) 0.019(2) 0.040(2) -0.0112(17) -0.0165(17) 0.0011(16)
C41 0.049(2) 0.039(3) 0.026(2) -0.0039(18) -0.0079(18) 0.0105(19)
C42 0.0304(19) 0.027(2) 0.026(2) -0.0027(16) -0.0009(15) 0.0006(15)
C43 0.0230(17) 0.0251(19) 0.0158(16) -0.0026(15) -0.0007(13) 0.0014(15)
C44 0.029(2) 0.0171(19) 0.055(2) -0.0017(18) 0.0073(17) -0.0037(16)
C45 0.029(2) 0.027(2) 0.059(3) -0.0022(19) 0.0078(18) 0.0089(17)
C46 0.0240(18) 0.037(2) 0.036(2) -0.0113(18) 0.0076(16) -0.0024(17)
C47 0.0238(18) 0.0267(19) 0.0220(17) 0.0020(15) 0.0022(14) -0.0050(15)
C48 0.0283(18) 0.0198(18) 0.0176(17) -0.0020(14) 0.0029(14) 0.0015(14)
C49 0.0207(16) 0.026(2) 0.0116(16) 0.0057(14) 0.0033(13) -0.0030(14)
C50 0.0209(16) 0.0193(19) 0.0138(16) 0.0025(14) 0.0005(13) 0.0040(13)
C51 0.0211(17) 0.028(2) 0.0170(18) 0.0043(15) 0.0053(14) 0.0019(15)
C52 0.0230(17) 0.0199(19) 0.0215(18) 0.0022(15) 0.0026(14) 0.0042(14)
C53 0.0193(16) 0.034(2) 0.0180(17) 0.0041(15) -0.0003(14) -0.0007(15)
C54 0.0276(18) 0.0165(17) 0.0167(17) -0.0009(14) -0.0002(14) -0.0013(14)
C55 0.0350(18) 0.0219(19) 0.0251(18) -0.0038(16) -0.0097(14) 0.0046(16)
C56 0.051(2) 0.031(2) 0.029(2) -0.0015(17) -0.0107(17) 0.0095(18)
C57 0.045(2) 0.039(2) 0.0191(19) -0.0023(17) 0.0023(15) 0.0052(18)
C58 0.0270(18) 0.022(2) 0.036(2) -0.0019(16) 0.0108(16) 0.0008(15)
C59 0.042(2) 0.022(2) 0.055(3) -0.0057(17) 0.0107(18) -0.0003(16)
C60 0.032(2) 0.030(2) 0.040(2) 0.0019(17) 0.0075(16) 0.0045(16)
N1 0.0277(15) 0.0307(18) 0.0303(17) 0.0051(14) 0.0084(13) 0.0000(13)
C61 0.064(3) 0.040(3) 0.047(3) 0.001(2) 0.011(2) 0.003(2)
C62 0.046(2) 0.036(2) 0.094(3) -0.025(2) -0.017(2) 0.004(2)
C63 0.049(2) 0.053(3) 0.045(3) -0.010(2) 0.005(2) -0.008(2)
C64 0.086(3) 0.039(3) 0.036(2) 0.017(2) 0.007(2) 0.001(2)
C65 0.037(2) 0.060(3) 0.063(3) 0.001(2) -0.002(2) 0.007(2)
C66 0.039(2) 0.035(2) 0.075(3) -0.031(2) -0.006(2) 0.0080(18)
C67 0.050(2) 0.044(3) 0.051(3) 0.000(2) 0.002(2) 0.003(2)
C68 0.071(3) 0.085(3) 0.045(3) 0.022(2) 0.022(2) 0.037(3)
N2 0.0260(15) 0.0246(17) 0.0250(16) -0.0063(13) 0.0049(12) -0.0029(13)
C69 0.0297(19) 0.031(2) 0.053(2) -0.0047(19) 0.0110(18) -0.0093(17)
C70 0.055(3) 0.052(3) 0.061(3) -0.012(2) -0.023(2) 0.002(2)
C71 0.036(2) 0.036(2) 0.059(3) -0.009(2) 0.0203(19) 0.0041(18)
C72 0.043(2) 0.032(2) 0.100(4) -0.004(2) 0.015(2) 0.0036(19)
C73 0.042(2) 0.035(2) 0.041(2) 0.0049(19) -0.0143(18) 0.0085(19)
C74 0.047(2) 0.042(3) 0.107(4) -0.009(2) -0.031(2) 0.015(2)
C75 0.047(2) 0.038(2) 0.031(2) 0.0012(18) 0.0002(18) 0.0038(18)
C76 0.056(2) 0.034(2) 0.035(2) 0.0057(18) -0.0124(19) 0.0021(19)

loop_
_atom_type_symbol
_atom_type_description
_atom_type_scat_dispersion_real
_atom_type_scat_dispersion_imag
_atom_type_scat_source
C C 0.0033 0.0016 'International Tables Vol C Tables 4.2.6.8 and 6.1.1.4'
H H 0.0000 0.0000 'International Tables Vol C Tables 4.2.6.8 and 6.1.1.4'
B B 0.0013 0.0007 'International Tables Vol C Tables 4.2.6.8 and 6.1.1.4'
N N 0.0061 0.0033 'International Tables Vol C Tables 4.2.6.8 and 6.1.1.4'
P P 0.1023 0.0942 'International Tables Vol C Tables 4.2.6.8 and 6.1.1.4'

loop_
_geom_angle_atom_site_label_1
_geom_angle_atom_site_label_2
_geom_angle_atom_site_label_3
_geom_angle
_geom_angle_site_symmetry_1
_geom_angle_site_symmetry_3
_geom_angle_publ_flag
C7 B1 C13 109.0(3) . . ?
C7 B1 C19 112.3(3) . . ?
C13 B1 C19 108.5(2) . . ?
C7 B1 C1 106.9(2) . . ?
C13 B1 C1 110.1(3) . . ?
C19 B1 C1 109.9(3) . . ?
C21 P1 C25 101.83(15) . . ?
C21 P1 C28 104.15(14) . . ?
C25 P1 C28 101.42(15) . . ?
C2 C1 C6 113.4(3) . . ?
C2 C1 B1 123.4(3) . . ?
C6 C1 B1 123.0(3) . . ?
C1 C2 C3 124.3(3) . . ?
C1 C2 H2 117.9 . . ?
C3 C2 H2 117.9 . . ?
C4 C3 C2 119.8(3) . . ?
C4 C3 H3 120.1 . . ?
C2 C3 H3 120.1 . . ?
C5 C4 C3 118.7(3) . . ?
C5 C4 H4 120.7 . . ?
C3 C4 H4 120.7 . . ?
C4 C5 C6 120.2(3) . . ?
C4 C5 H5 119.9 . . ?
C6 C5 H5 119.9 . . ?
C5 C6 C1 123.7(3) . . ?
C5 C6 H6 118.2 . . ?
C1 C6 H6 118.2 . . ?
C12 C7 C8 114.6(3) . . ?
C12 C7 B1 125.1(3) . . ?
C8 C7 B1 120.3(3) . . ?
C9 C8 C7 123.0(3) . . ?
C9 C8 H8 118.5 . . ?
C7 C8 H8 118.5 . . ?
C8 C9 C10 120.5(3) . . ?
C8 C9 H9 119.8 . . ?
C10 C9 H9 119.8 . . ?
C11 C10 C9 118.3(3) . . ?
C11 C10 H10 120.8 . . ?
C9 C10 H10 120.8 . . ?
C10 C11 C12 119.8(3) . . ?
C10 C11 H11 120.1 . . ?
C12 C11 H11 120.1 . . ?
C11 C12 C7 123.8(3) . . ?
C11 C12 H12 118.1 . . ?
C7 C12 H12 118.1 . . ?
C14 C13 C18 115.3(3) . . ?
C14 C13 B1 121.3(3) . . ?
C18 C13 B1 123.0(3) . . ?
C13 C14 C15 122.5(3) . . ?
C13 C14 H14 118.7 . . ?
C15 C14 H14 118.7 . . ?
C16 C15 C14 119.1(3) . . ?
C16 C15 H15 120.5 . . ?
C14 C15 H15 120.5 . . ?
C15 C16 C17 120.9(3) . . ?
C15 C16 H16 119.5 . . ?
C17 C16 H16 119.5 . . ?
C16 C17 C18 118.6(3) . . ?
C16 C17 H17 120.7 . . ?
C18 C17 H17 120.7 . . ?
C13 C18 C17 123.5(3) . . ?
C13 C18 H18 118.3 . . ?
C17 C18 H18 118.3 . . ?
C24 C19 C20 114.4(3) . . ?
C24 C19 B1 121.9(3) . . ?
C20 C19 B1 123.7(3) . . ?
C19 C20 C21 125.7(3) . . ?
C19 C20 H20 117.2 . . ?
C21 C20 H20 117.2 . . ?
C22 C21 C20 116.2(3) . . ?
C22 C21 P1 125.9(2) . . ?
C20 C21 P1 117.9(2) . . ?
C23 C22 C21 120.6(3) . . ?
C23 C22 H22 119.7 . . ?
C21 C22 H22 119.7 . . ?
C22 C23 C24 120.8(3) . . ?
C22 C23 H23 119.6 . . ?
C24 C23 H23 119.6 . . ?
C19 C24 C23 122.2(3) . . ?
C19 C24 H24 118.9 . . ?
C23 C24 H24 118.9 . . ?
C27 C25 C26 110.7(3) . . ?
C27 C25 P1 116.6(2) . . ?
C26 C25 P1 109.0(2) . . ?
C27 C25 H25 106.7 . . ?
C26 C25 H25 106.7 . . ?
P1 C25 H25 106.7 . . ?
C25 C26 H26A 109.5 . . ?
C25 C26 H26B 109.5 . . ?
H26A C26 H26B 109.5 . . ?
C25 C26 H26C 109.5 . . ?
H26A C26 H26C 109.5 . . ?
H26B C26 H26C 109.5 . . ?
C25 C27 H27A 109.5 . . ?
C25 C27 H27B 109.5 . . ?
H27A C27 H27B 109.5 . . ?
C25 C27 H27C 109.5 . . ?
H27A C27 H27C 109.5 . . ?
H27B C27 H27C 109.5 . . ?
C29 C28 C30 109.0(3) . . ?
C29 C28 P1 110.0(2) . . ?
C30 C28 P1 108.7(2) . . ?
C29 C28 H28 109.7 . . ?
C30 C28 H28 109.7 . . ?
P1 C28 H28 109.7 . . ?
C28 C29 H29A 109.5 . . ?
C28 C29 H29B 109.5 . . ?
H29A C29 H29B 109.5 . . ?
C28 C29 H29C 109.5 . . ?
H29A C29 H29C 109.5 . . ?
H29B C29 H29C 109.5 . . ?
C28 C30 H30A 109.5 . . ?
C28 C30 H30B 109.5 . . ?
H30A C30 H30B 109.5 . . ?
C28 C30 H30C 109.5 . . ?
H30A C30 H30C 109.5 . . ?
H30B C30 H30C 109.5 . . ?
C37 B2 C49 108.5(2) . . ?
C37 B2 C43 110.1(3) . . ?
C49 B2 C43 111.7(3) . . ?
C37 B2 C31 108.2(3) . . ?
C49 B2 C31 111.5(3) . . ?
C43 B2 C31 106.8(2) . . ?
C58 P2 C51 103.74(14) . . ?
C58 P2 C55 101.74(15) . . ?
C51 P2 C55 101.93(14) . . ?
C32 C31 C36 114.0(3) . . ?
C32 C31 B2 124.8(3) . . ?
C36 C31 B2 121.2(3) . . ?
C33 C32 C31 123.7(3) . . ?
C33 C32 H32 118.2 . . ?
C31 C32 H32 118.2 . . ?
C34 C33 C32 120.3(3) . . ?
C34 C33 H33 119.9 . . ?
C32 C33 H33 119.9 . . ?
C33 C34 C35 117.9(3) . . ?
C33 C34 H34 121.0 . . ?
C35 C34 H34 121.0 . . ?
C36 C35 C34 120.6(3) . . ?
C36 C35 H35 119.7 . . ?
C34 C35 H35 119.7 . . ?
C35 C36 C31 123.5(3) . . ?
C35 C36 H36 118.3 . . ?
C31 C36 H36 118.3 . . ?
C42 C37 C38 114.0(3) . . ?
C42 C37 B2 123.3(3) . . ?
C38 C37 B2 122.2(3) . . ?
C39 C38 C37 123.6(3) . . ?
C39 C38 H38 118.2 . . ?
C37 C38 H38 118.2 . . ?
C40 C39 C38 119.9(3) . . ?
C40 C39 H39 120.1 . . ?
C38 C39 H39 120.1 . . ?
C39 C40 C41 118.8(3) . . ?
C39 C40 H40 120.6 . . ?
C41 C40 H40 120.6 . . ?
C40 C41 C42 120.9(3) . . ?
C40 C41 H41 119.6 . . ?
C42 C41 H41 119.6 . . ?
C41 C42 C37 122.8(3) . . ?
C41 C42 H42 118.6 . . ?
C37 C42 H42 118.6 . . ?
C48 C43 C44 114.5(3) . . ?
C48 C43 B2 124.9(3) . . ?
C44 C43 B2 120.6(3) . . ?
C45 C44 C43 122.5(3) . . ?
C45 C44 H44 118.8 . . ?
C43 C44 H44 118.8 . . ?
C46 C45 C44 121.2(3) . . ?
C46 C45 H45 119.4 . . ?
C44 C45 H45 119.4 . . ?
C47 C46 C45 118.7(3) . . ?
C47 C46 H46 120.7 . . ?
C45 C46 H46 120.7 . . ?
C46 C47 C48 120.3(3) . . ?
C46 C47 H47 119.9 . . ?
C48 C47 H47 119.9 . . ?
C47 C48 C43 122.9(3) . . ?
C47 C48 H48 118.6 . . ?
C43 C48 H48 118.6 . . ?
C50 C49 C54 113.3(3) . . ?
C50 C49 B2 123.5(3) . . ?
C54 C49 B2 123.2(3) . . ?
C51 C50 C49 125.6(3) . . ?
C51 C50 H50 117.2 . . ?
C49 C50 H50 117.2 . . ?
C50 C51 C52 117.9(3) . . ?
C50 C51 P2 117.1(2) . . ?
C52 C51 P2 125.1(2) . . ?
C53 C52 C51 119.3(3) . . ?
C53 C52 H52 120.3 . . ?
C51 C52 H52 120.3 . . ?
C54 C53 C52 120.5(3) . . ?
C54 C53 H53 119.7 . . ?
C52 C53 H53 119.7 . . ?
C53 C54 C49 123.4(3) . . ?
C53 C54 H54 118.3 . . ?
C49 C54 H54 118.3 . . ?
C57 C55 C56 109.8(3) . . ?
C57 C55 P2 116.9(2) . . ?
C56 C55 P2 109.7(2) . . ?
C57 C55 H55 106.6 . . ?
C56 C55 H55 106.6 . . ?
P2 C55 H55 106.6 . . ?
C55 C56 H56A 109.5 . . ?
C55 C56 H56B 109.5 . . ?
H56A C56 H56B 109.5 . . ?
C55 C56 H56C 109.5 . . ?
H56A C56 H56C 109.5 . . ?
H56B C56 H56C 109.5 . . ?
C55 C57 H57A 109.5 . . ?
C55 C57 H57B 109.5 . . ?
H57A C57 H57B 109.5 . . ?
C55 C57 H57C 109.5 . . ?
H57A C57 H57C 109.5 . . ?
H57B C57 H57C 109.5 . . ?
C60 C58 C59 109.6(3) . . ?
C60 C58 P2 111.8(2) . . ?
C59 C58 P2 109.4(2) . . ?
C60 C58 H58 108.7 . . ?
C59 C58 H58 108.7 . . ?
P2 C58 H58 108.7 . . ?
C58 C59 H59A 109.5 . . ?
C58 C59 H59B 109.5 . . ?
H59A C59 H59B 109.5 . . ?
C58 C59 H59C 109.5 . . ?
H59A C59 H59C 109.5 . . ?
H59B C59 H59C 109.5 . . ?
C58 C60 H60A 109.5 . . ?
C58 C60 H60B 109.5 . . ?
H60A C60 H60B 109.5 . . ?
C58 C60 H60C 109.5 . . ?
H60A C60 H60C 109.5 . . ?
H60B C60 H60C 109.5 . . ?
C73 N1 C71 106.3(3) . . ?
C73 N1 C69 112.7(2) . . ?
C71 N1 C69 110.1(3) . . ?
C73 N1 C75 111.8(3) . . ?
C71 N1 C75 110.5(3) . . ?
C69 N1 C75 105.4(2) . . ?
C62 C61 N2 118.4(3) . . ?
C62 C61 H61A 107.7 . . ?
N2 C61 H61A 107.7 . . ?
C62 C61 H61B 107.7 . . ?
N2 C61 H61B 107.7 . . ?
H61A C61 H61B 107.1 . . ?
C61 C62 H62A 109.5 . . ?
C61 C62 H62B 109.5 . . ?
H62A C62 H62B 109.5 . . ?
C61 C62 H62C 109.5 . . ?
H62A C62 H62C 109.5 . . ?
H62B C62 H62C 109.5 . . ?
C64 C63 N2 115.1(3) . . ?
C64 C63 H63A 108.5 . . ?
N2 C63 H63A 108.5 . . ?
C64 C63 H63B 108.5 . . ?
N2 C63 H63B 108.5 . . ?
H63A C63 H63B 107.5 . . ?
C63 C64 H64A 109.5 . . ?
C63 C64 H64B 109.5 . . ?
H64A C64 H64B 109.5 . . ?
C63 C64 H64C 109.5 . . ?
H64A C64 H64C 109.5 . . ?
H64B C64 H64C 109.5 . . ?
N2 C65 C66 114.6(3) . . ?
N2 C65 H65A 108.6 . . ?
C66 C65 H65A 108.6 . . ?
N2 C65 H65B 108.6 . . ?
C66 C65 H65B 108.6 . . ?
H65A C65 H65B 107.6 . . ?
C65 C66 H66A 109.5 . . ?
C65 C66 H66B 109.5 . . ?
H66A C66 H66B 109.5 . . ?
C65 C66 H66C 109.5 . . ?
H66A C66 H66C 109.5 . . ?
H66B C66 H66C 109.5 . . ?
N2 C67 C68 114.9(3) . . ?
N2 C67 H67A 108.6 . . ?
C68 C67 H67A 108.6 . . ?
N2 C67 H67B 108.6 . . ?
C68 C67 H67B 108.6 . . ?
H67A C67 H67B 107.5 . . ?
C67 C68 H68A 109.5 . . ?
C67 C68 H68B 109.5 . . ?
H68A C68 H68B 109.5 . . ?
C67 C68 H68C 109.5 . . ?
H68A C68 H68C 109.5 . . ?
H68B C68 H68C 109.5 . . ?
C67 N2 C65 113.6(3) . . ?
C67 N2 C61 109.2(3) . . ?
C65 N2 C61 107.9(3) . . ?
C67 N2 C63 108.7(2) . . ?
C65 N2 C63 109.0(3) . . ?
C61 N2 C63 108.4(3) . . ?
C70 C69 N1 115.2(3) . . ?
C70 C69 H69A 108.5 . . ?
N1 C69 H69A 108.5 . . ?
C70 C69 H69B 108.5 . . ?
N1 C69 H69B 108.5 . . ?
H69A C69 H69B 107.5 . . ?
C69 C70 H70A 109.5 . . ?
C69 C70 H70B 109.5 . . ?
H70A C70 H70B 109.5 . . ?
C69 C70 H70C 109.5 . . ?
H70A C70 H70C 109.5 . . ?
H70B C70 H70C 109.5 . . ?
N1 C71 C72 117.0(3) . . ?
N1 C71 H71A 108.1 . . ?
C72 C71 H71A 108.1 . . ?
N1 C71 H71B 108.1 . . ?
C72 C71 H71B 108.1 . . ?
H71A C71 H71B 107.3 . . ?
C71 C72 H72A 109.5 . . ?
C71 C72 H72B 109.5 . . ?
H72A C72 H72B 109.5 . . ?
C71 C72 H72C 109.5 . . ?
H72A C72 H72C 109.5 . . ?
H72B C72 H72C 109.5 . . ?
C74 C73 N1 115.7(3) . . ?
C74 C73 H73A 108.4 . . ?
N1 C73 H73A 108.4 . . ?
C74 C73 H73B 108.4 . . ?
N1 C73 H73B 108.4 . . ?
H73A C73 H73B 107.4 . . ?
C73 C74 H74A 109.5 . . ?
C73 C74 H74B 109.5 . . ?
H74A C74 H74B 109.5 . . ?
C73 C74 H74C 109.5 . . ?
H74A C74 H74C 109.5 . . ?
H74B C74 H74C 109.5 . . ?
C76 C75 N1 117.4(3) . . ?
C76 C75 H75A 108.0 . . ?
N1 C75 H75A 108.0 . . ?
C76 C75 H75B 108.0 . . ?
N1 C75 H75B 108.0 . . ?
H75A C75 H75B 107.2 . . ?
C75 C76 H76A 109.5 . . ?
C75 C76 H76B 109.5 . . ?
H76A C76 H76B 109.5 . . ?
C75 C76 H76C 109.5 . . ?
H76A C76 H76C 109.5 . . ?
H76B C76 H76C 109.5 . . ?

loop_
_geom_bond_atom_site_label_1
_geom_bond_atom_site_label_2
_geom_bond_distance
_geom_bond_site_symmetry_2
_geom_bond_publ_flag
B1 C7 1.628(4) . yes
B1 C13 1.650(5) . yes
B1 C19 1.654(4) . yes
B1 C1 1.657(4) . yes
P1 C21 1.833(3) . ?
P1 C25 1.859(3) . ?
P1 C28 1.859(3) . ?
C1 C2 1.387(4) . ?
C1 C6 1.397(4) . ?
C2 C3 1.390(4) . ?
C2 H2 0.9500 . ?
C3 C4 1.376(4) . ?
C3 H3 0.9500 . ?
C4 C5 1.368(4) . ?
C4 H4 0.9500 . ?
C5 C6 1.392(4) . ?
C5 H5 0.9500 . ?
C6 H6 0.9500 . ?
C7 C12 1.388(4) . ?
C7 C8 1.400(4) . ?
C8 C9 1.373(4) . ?
C8 H8 0.9500 . ?
C9 C10 1.392(5) . ?
C9 H9 0.9500 . ?
C10 C11 1.379(4) . ?
C10 H10 0.9500 . ?
C11 C12 1.383(4) . ?
C11 H11 0.9500 . ?
C12 H12 0.9500 . ?
C13 C14 1.385(4) . ?
C13 C18 1.395(4) . ?
C14 C15 1.421(4) . ?
C14 H14 0.9500 . ?
C15 C16 1.363(4) . ?
C15 H15 0.9500 . ?
C16 C17 1.374(4) . ?
C16 H16 0.9500 . ?
C17 C18 1.400(4) . ?
C17 H17 0.9500 . ?
C18 H18 0.9500 . ?
C19 C24 1.384(4) . ?
C19 C20 1.396(4) . ?
C20 C21 1.403(4) . ?
C20 H20 0.9500 . ?
C21 C22 1.389(4) . ?
C22 C23 1.368(4) . ?
C22 H22 0.9500 . ?
C23 C24 1.396(4) . ?
C23 H23 0.9500 . ?
C24 H24 0.9500 . ?
C25 C27 1.507(4) . ?
C25 C26 1.525(4) . ?
C25 H25 1.0000 . ?
C26 H26A 0.9800 . ?
C26 H26B 0.9800 . ?
C26 H26C 0.9800 . ?
C27 H27A 0.9800 . ?
C27 H27B 0.9800 . ?
C27 H27C 0.9800 . ?
C28 C29 1.512(4) . ?
C28 C30 1.534(4) . ?
C28 H28 1.0000 . ?
C29 H29A 0.9800 . ?
C29 H29B 0.9800 . ?
C29 H29C 0.9800 . ?
C30 H30A 0.9800 . ?
C30 H30B 0.9800 . ?
C30 H30C 0.9800 . ?
B2 C37 1.629(4) . yes
B2 C49 1.640(5) . yes
B2 C43 1.653(4) . yes
B2 C31 1.669(5) . yes
P2 C58 1.842(3) . ?
P2 C51 1.849(3) . ?
P2 C55 1.865(3) . ?
C31 C32 1.388(4) . ?
C31 C36 1.397(4) . ?
C32 C33 1.380(4) . ?
C32 H32 0.9500 . ?
C33 C34 1.376(5) . ?
C33 H33 0.9500 . ?
C34 C35 1.384(4) . ?
C34 H34 0.9500 . ?
C35 C36 1.370(4) . ?
C35 H35 0.9500 . ?
C36 H36 0.9500 . ?
C37 C42 1.388(4) . ?
C37 C38 1.408(4) . ?
C38 C39 1.375(4) . ?
C38 H38 0.9500 . ?
C39 C40 1.367(4) . ?
C39 H39 0.9500 . ?
C40 C41 1.372(4) . ?
C40 H40 0.9500 . ?
C41 C42 1.380(4) . ?
C41 H41 0.9500 . ?
C42 H42 0.9500 . ?
C43 C48 1.401(4) . ?
C43 C44 1.403(4) . ?
C44 C45 1.380(4) . ?
C44 H44 0.9500 . ?
C45 C46 1.375(4) . ?
C45 H45 0.9500 . ?
C46 C47 1.364(4) . ?
C46 H46 0.9500 . ?
C47 C48 1.396(4) . ?
C47 H47 0.9500 . ?
C48 H48 0.9500 . ?
C49 C50 1.397(4) . ?
C49 C54 1.401(4) . ?
C50 C51 1.383(4) . ?
C50 H50 0.9500 . ?
C51 C52 1.387(4) . ?
C52 C53 1.385(4) . ?
C52 H52 0.9500 . ?
C53 C54 1.372(4) . ?
C53 H53 0.9500 . ?
C54 H54 0.9500 . ?
C55 C57 1.512(4) . ?
C55 C56 1.542(4) . ?
C55 H55 1.0000 . ?
C56 H56A 0.9800 . ?
C56 H56B 0.9800 . ?
C56 H56C 0.9800 . ?
C57 H57A 0.9800 . ?
C57 H57B 0.9800 . ?
C57 H57C 0.9800 . ?
C58 C60 1.533(4) . ?
C58 C59 1.546(4) . ?
C58 H58 1.0000 . ?
C59 H59A 0.9800 . ?
C59 H59B 0.9800 . ?
C59 H59C 0.9800 . ?
C60 H60A 0.9800 . ?
C60 H60B 0.9800 . ?
C60 H60C 0.9800 . ?
N1 C73 1.496(4) . ?
N1 C71 1.501(4) . ?
N1 C69 1.517(4) . ?
N1 C75 1.521(4) . ?
C61 C62 1.483(5) . ?
C61 N2 1.532(4) . ?
C61 H61A 0.9900 . ?
C61 H61B 0.9900 . ?
C62 H62A 0.9800 . ?
C62 H62B 0.9800 . ?
C62 H62C 0.9800 . ?
C63 C64 1.476(4) . ?
C63 N2 1.547(4) . ?
C63 H63A 0.9900 . ?
C63 H63B 0.9900 . ?
C64 H64A 0.9800 . ?
C64 H64B 0.9800 . ?
C64 H64C 0.9800 . ?
C65 N2 1.489(4) . ?
C65 C66 1.534(4) . ?
C65 H65A 0.9900 . ?
C65 H65B 0.9900 . ?
C66 H66A 0.9800 . ?
C66 H66B 0.9800 . ?
C66 H66C 0.9800 . ?
C67 N2 1.473(4) . ?
C67 C68 1.474(5) . ?
C67 H67A 0.9900 . ?
C67 H67B 0.9900 . ?
C68 H68A 0.9800 . ?
C68 H68B 0.9800 . ?
C68 H68C 0.9800 . ?
C69 C70 1.493(4) . ?
C69 H69A 0.9900 . ?
C69 H69B 0.9900 . ?
C70 H70A 0.9800 . ?
C70 H70B 0.9800 . ?
C70 H70C 0.9800 . ?
C71 C72 1.530(4) . ?
C71 H71A 0.9900 . ?
C71 H71B 0.9900 . ?
C72 H72A 0.9800 . ?
C72 H72B 0.9800 . ?
C72 H72C 0.9800 . ?
C73 C74 1.491(4) . ?
C73 H73A 0.9900 . ?
C73 H73B 0.9900 . ?
C74 H74A 0.9800 . ?
C74 H74B 0.9800 . ?
C74 H74C 0.9800 . ?
C75 C76 1.480(4) . ?
C75 H75A 0.9900 . ?
C75 H75B 0.9900 . ?
C76 H76A 0.9800 . ?
C76 H76B 0.9800 . ?
C76 H76C 0.9800 . ?
